data_2204526
loop_
_publ_author_name
'Wang, Hai-Bo'
'Chen, Jia-Hui'
'Pu, Yue-Qing'
'Wang, Jin-Tang'

_publ_section_title
;
 Methyl
 2-{[3-(4-nitrophenyl)-1,2,4-oxadiazol-5-yl]methoxy}phenylacetate
;
_journal_issue 11
_journal_name_full 'Acta Crystallographica Section E'
_journal_page_first o2073
_journal_page_last o2075
_journal_paper_doi 10.1107/S160053680402625X
_journal_volume 60
_journal_year 2004
_chemical_formula_iupac 'C18 H15 N3 O6'
_chemical_formula_moiety 'C18 H15 N3 O6'
_chemical_formula_sum 'C18 H15 N3 O6'
_chemical_formula_weight 369.33
_chemical_name_systematic
;
Methyl 2-{[3-(4-nitrophenyl)-1,2,4-oxadiazol-5-yl]methoxy}phenylacetate
;
_space_group_IT_number 14
_symmetry_cell_setting monoclinic
_symmetry_space_group_name_Hall '-P 2ybc'
_symmetry_space_group_name_H-M 'P 1 21/c 1'
_atom_sites_solution_hydrogens geom
_atom_sites_solution_primary direct
_atom_sites_solution_secondary difmap
_cell_angle_alpha 90.00
_cell_angle_beta 92.94(3)
_cell_angle_gamma 90.00
_cell_formula_units_Z 4
_cell_length_a 10.436(2)
_cell_length_b 5.1800(10)
_cell_length_c 31.560(6)
_cell_measurement_reflns_used 25
_cell_measurement_temperature 293(2)
_cell_measurement_theta_max 13
_cell_measurement_theta_min 9
_cell_volume 1703.8(6)
_computing_cell_refinement 'CAD-4 Software'
_computing_data_collection 'CAD-4 Software (Enraf-Nonius, 1989)'
_computing_data_reduction 'XCAD4 (Harms & Wocadlo, 1995)'
_computing_molecular_graphics 'SHELXTL (Siemens, 1996)'
_computing_publication_material SHELXS97
_computing_structure_refinement 'SHELXL97 (Sheldrick, 1997)'
_computing_structure_solution 'SHELXS97 (Sheldrick, 1997)'
_diffrn_ambient_temperature 293(2)
_diffrn_measured_fraction_theta_full 0.998
_diffrn_measured_fraction_theta_max 0.998
_diffrn_measurement_device_type 'Nonius CAD-4'
_diffrn_measurement_method \w/2\q
_diffrn_radiation_monochromator graphite
_diffrn_radiation_source 'fine-focus sealed tube'
_diffrn_radiation_type MoK\a
_diffrn_radiation_wavelength 0.71073
_diffrn_reflns_av_R_equivalents 0.0451
_diffrn_reflns_av_sigmaI/netI 0.0592
_diffrn_reflns_limit_h_max 12
_diffrn_reflns_limit_h_min 0
_diffrn_reflns_limit_k_max 6
_diffrn_reflns_limit_k_min 0
_diffrn_reflns_limit_l_max 38
_diffrn_reflns_limit_l_min -38
_diffrn_reflns_number 3538
_diffrn_reflns_theta_full 25.97
_diffrn_reflns_theta_max 25.97
_diffrn_reflns_theta_min 1.29
_diffrn_standards_decay_% 0
_diffrn_standards_interval_count 200
_diffrn_standards_interval_time 120
_diffrn_standards_number 3
_exptl_absorpt_coefficient_mu 0.110
_exptl_absorpt_correction_type none
_exptl_crystal_colour Colourless
_exptl_crystal_density_diffrn 1.440
_exptl_crystal_density_method 'not measured'
_exptl_crystal_description Block
_exptl_crystal_F_000 768
_exptl_crystal_size_max 0.3
_exptl_crystal_size_mid 0.2
_exptl_crystal_size_min 0.1
_refine_diff_density_max 0.262
_refine_diff_density_min -0.229
_refine_ls_extinction_coef 0.007(2)
_refine_ls_extinction_expression Fc^*^=kFc[1+0.001xFc^2^\l^3^/sin(2\q)]^-1/4^
_refine_ls_extinction_method SHELXL97
_refine_ls_goodness_of_fit_ref 1.038
_refine_ls_hydrogen_treatment mixed
_refine_ls_matrix_type full
_refine_ls_number_parameters 245
_refine_ls_number_reflns 3344
_refine_ls_number_restraints 0
_refine_ls_restrained_S_all 1.038
_refine_ls_R_factor_all 0.1322
_refine_ls_R_factor_gt 0.0536
_refine_ls_shift/su_max 0.000
_refine_ls_shift/su_mean 0.000
_refine_ls_structure_factor_coef Fsqd
_refine_ls_weighting_details 'calc w = 1/[\s^2^(Fo^2^)+(0.1P)^2^] where P = (Fo^2^+2Fc^2^)/3'
_refine_ls_weighting_scheme calc
_refine_ls_wR_factor_gt 0.1472
_refine_ls_wR_factor_ref 0.1897
_reflns_number_gt 1728
_reflns_number_total 3344
_reflns_threshold_expression I>2\s(I)
_cod_data_source_file kp6008.cif
_cod_data_source_block I
_cod_original_sg_symbol_H-M 'P 21/c'
_cod_database_code 2204526
_cod_database_fobs_code 2204526

loop_
_symmetry_equiv_pos_as_xyz
'x, y, z'
'-x, y+1/2, -z+1/2'
'-x, -y, -z'
'x, -y-1/2, z-1/2'

loop_
_atom_site_label
_atom_site_fract_x
_atom_site_fract_y
_atom_site_fract_z
_atom_site_U_iso_or_equiv
_atom_site_adp_type
_atom_site_calc_flag
_atom_site_refinement_flags
_atom_site_occupancy
_atom_site_type_symbol
O4 0.84628(19) 0.6125(4) 0.12967(7) 0.0609(6) Uani d . 1 O
O3 0.70557(19) 0.8610(5) 0.07352(7) 0.0657(7) Uani d . 1 O
N3 0.8581(2) 1.1119(5) 0.05118(8) 0.0504(7) Uani d . 1 N
C4 0.7260(3) 1.3605(6) -0.00326(9) 0.0454(7) Uani d . 1 C
C10 0.9133(3) 0.4403(6) 0.15609(9) 0.0503(8) Uani d . 1 C
C7 0.7424(3) 1.1664(6) 0.03026(9) 0.0466(7) Uani d . 1 C
C8 0.8292(3) 0.9271(6) 0.07650(9) 0.0471(7) Uani d . 1 C
N2 0.6477(2) 1.0247(6) 0.04221(9) 0.0679(8) Uani d . 1 N
O6 0.5025(2) 0.4918(5) 0.18144(8) 0.0818(8) Uani d . 1 O
C5 0.6151(3) 1.3727(6) -0.02973(10) 0.0531(8) Uani d . 1 C
H5A 0.5486 1.2568 -0.0260 0.064 Uiso calc R 1 H
N1 0.6892(3) 1.9260(6) -0.09934(9) 0.0654(8) Uani d . 1 N
O2 0.7809(3) 2.0676(5) -0.10452(8) 0.0861(9) Uani d . 1 O
C1 0.7028(3) 1.7253(6) -0.06630(9) 0.0497(8) Uani d . 1 C
C11 1.0454(3) 0.4380(6) 0.16205(10) 0.0570(8) Uani d . 1 C
H11A 1.0954 0.5559 0.1480 0.068 Uiso calc R 1 H
C6 0.6036(3) 1.5550(6) -0.06136(10) 0.0557(8) Uani d . 1 C
H6A 0.5299 1.5631 -0.0791 0.067 Uiso calc R 1 H
C2 0.8140(3) 1.7139(7) -0.04129(11) 0.0593(9) Uani d . 1 C
H2B 0.8813 1.8268 -0.0458 0.071 Uiso calc R 1 H
C17 0.6261(3) 0.4767(6) 0.19407(11) 0.0569(9) Uani d . 1 C
C9 0.9195(3) 0.7808(6) 0.10547(9) 0.0499(8) Uani d . 1 C
H9A 0.9792 0.6831 0.0892 0.060 Uiso calc R 1 H
H9B 0.9681 0.8987 0.1240 0.060 Uiso calc R 1 H
C3 0.8243(3) 1.5324(6) -0.00947(10) 0.0551(8) Uani d . 1 C
H3B 0.8985 1.5255 0.0081 0.066 Uiso calc R 1 H
O1 0.5850(3) 1.9493(6) -0.11819(9) 0.1023(10) Uani d . 1 O
C15 0.8363(3) 0.2648(6) 0.17690(9) 0.0532(8) Uani d . 1 C
O5 0.6738(2) 0.6052(5) 0.22190(8) 0.0829(8) Uani d . 1 O
C13 1.0286(4) 0.0824(7) 0.21026(11) 0.0646(9) Uani d . 1 C
H13A 1.0673 -0.0377 0.2287 0.078 Uiso calc R 1 H
C16 0.6928(3) 0.2712(7) 0.16946(11) 0.0615(9) Uani d . 1 C
H16A 0.6586 0.1041 0.1769 0.074 Uiso calc R 1 H
H16B 0.6728 0.2982 0.1394 0.074 Uiso calc R 1 H
C14 0.8969(4) 0.0875(6) 0.20358(9) 0.0615(9) Uani d . 1 C
H14A 0.8477 -0.0322 0.2175 0.074 Uiso calc R 1 H
C12 1.1021(3) 0.2563(6) 0.18936(10) 0.0608(9) Uani d . 1 C
H12A 1.1909 0.2522 0.1936 0.073 Uiso calc R 1 H
C18 0.4246(4) 0.6683(9) 0.20420(13) 0.0902(13) Uani d . 1 C
H18A 0.3379 0.6621 0.1925 0.135 Uiso calc R 1 H
H18B 0.4575 0.8403 0.2016 0.135 Uiso calc R 1 H
H18C 0.4264 0.6201 0.2336 0.135 Uiso calc R 1 H

loop_
_atom_site_aniso_label
_atom_site_aniso_U_11
_atom_site_aniso_U_22
_atom_site_aniso_U_33
_atom_site_aniso_U_12
_atom_site_aniso_U_13
_atom_site_aniso_U_23
O4 0.0564(13) 0.0557(13) 0.0703(14) -0.0037(11) -0.0006(11) 0.0168(12)
O3 0.0505(13) 0.0694(16) 0.0768(16) -0.0016(12) 0.0012(11) 0.0240(13)
N3 0.0499(15) 0.0478(15) 0.0527(15) -0.0023(13) -0.0054(12) 0.0040(13)
C4 0.0420(16) 0.0431(17) 0.0512(17) -0.0006(14) 0.0027(13) -0.0001(15)
C10 0.064(2) 0.0409(17) 0.0459(16) -0.0002(16) -0.0031(14) 0.0000(15)
C7 0.0413(16) 0.0458(17) 0.0525(17) -0.0053(15) 0.0015(13) -0.0013(15)
C8 0.0515(18) 0.0432(18) 0.0465(17) 0.0001(15) 0.0002(13) -0.0053(15)
N2 0.0506(16) 0.073(2) 0.0791(19) 0.0024(16) -0.0038(14) 0.0231(17)
O6 0.0645(16) 0.089(2) 0.0910(18) -0.0027(14) -0.0034(13) -0.0182(16)
C5 0.0480(18) 0.0506(19) 0.0602(19) -0.0078(15) -0.0025(15) 0.0058(17)
N1 0.085(2) 0.0584(19) 0.0530(17) -0.0041(18) 0.0051(16) 0.0044(15)
O2 0.0866(19) 0.0790(19) 0.095(2) -0.0068(16) 0.0252(15) 0.0306(16)
C1 0.0574(19) 0.0430(17) 0.0492(17) 0.0017(16) 0.0082(15) 0.0017(15)
C11 0.062(2) 0.0474(19) 0.0606(19) -0.0031(17) -0.0039(15) 0.0065(16)
C6 0.0533(19) 0.057(2) 0.0554(19) -0.0030(17) -0.0067(14) 0.0003(17)
C2 0.0511(19) 0.058(2) 0.069(2) -0.0091(16) 0.0086(16) 0.0046(19)
C17 0.063(2) 0.053(2) 0.0550(19) -0.0156(18) 0.0050(16) 0.0050(17)
C9 0.0514(18) 0.0492(19) 0.0494(17) -0.0008(15) 0.0046(14) 0.0052(16)
C3 0.0449(17) 0.061(2) 0.0593(19) -0.0018(16) -0.0027(14) 0.0049(18)
O1 0.122(2) 0.093(2) 0.087(2) -0.0224(19) -0.0370(18) 0.0325(17)
C15 0.068(2) 0.0414(18) 0.0500(18) -0.0101(16) 0.0004(15) -0.0060(16)
O5 0.0724(16) 0.0895(19) 0.0864(18) -0.0129(15) 0.0013(13) -0.0325(16)
C13 0.089(3) 0.047(2) 0.057(2) 0.006(2) -0.0103(18) 0.0023(17)
C16 0.068(2) 0.055(2) 0.062(2) -0.0214(17) 0.0010(16) -0.0018(17)
C14 0.092(3) 0.0405(18) 0.0520(19) -0.0080(19) 0.0001(18) 0.0012(16)
C12 0.064(2) 0.054(2) 0.063(2) 0.0050(18) -0.0100(16) -0.0058(19)
C18 0.075(3) 0.094(3) 0.102(3) 0.013(2) 0.015(2) -0.007(3)

loop_
_atom_type_symbol
_atom_type_description
_atom_type_scat_dispersion_real
_atom_type_scat_dispersion_imag
_atom_type_scat_source
C C 0.0033 0.0016 'International Tables Vol C Tables 4.2.6.8 and 6.1.1.4'
H H 0.0000 0.0000 'International Tables Vol C Tables 4.2.6.8 and 6.1.1.4'
N N 0.0061 0.0033 'International Tables Vol C Tables 4.2.6.8 and 6.1.1.4'
O O 0.0106 0.0060 'International Tables Vol C Tables 4.2.6.8 and 6.1.1.4'

loop_
_geom_angle_atom_site_label_1
_geom_angle_atom_site_label_2
_geom_angle_atom_site_label_3
_geom_angle
_geom_angle_publ_flag
C8 O3 N2 105.8(2) yes
C10 O4 C9 116.9(2) yes
C17 O6 C18 116.8(3) yes
O1 N1 O2 124.1(3) yes
O1 N1 C1 117.8(3) yes
O2 N1 C1 118.0(3) yes
C7 N2 O3 103.7(2) yes
C8 N3 C7 102.8(2) yes
C2 C1 C6 121.8(3) ?
C2 C1 N1 119.1(3) yes
C6 C1 N1 119.1(3) yes
C1 C2 C3 118.8(3) ?
C1 C2 H2B 120.6 ?
C3 C2 H2B 120.6 ?
C2 C3 C4 120.9(3) ?
C2 C3 H3B 119.5 ?
C4 C3 H3B 119.5 ?
C3 C4 C5 119.1(3) ?
C3 C4 C7 119.1(3) yes
C5 C4 C7 121.8(3) yes
C6 C5 C4 120.3(3) ?
C6 C5 H5A 119.8 ?
C4 C5 H5A 119.8 ?
C1 C6 C5 119.0(3) ?
C1 C6 H6A 120.5 ?
C5 C6 H6A 120.5 ?
N2 C7 N3 113.9(3) yes
N2 C7 C4 122.3(3) yes
N3 C7 C4 123.7(3) yes
N3 C8 O3 113.7(3) yes
N3 C8 C9 126.6(3) yes
O3 C8 C9 119.5(3) yes
O4 C9 C8 107.7(2) yes
O4 C9 H9A 110.2 ?
C8 C9 H9A 110.2 ?
O4 C9 H9B 110.2 ?
C8 C9 H9B 110.2 ?
H9A C9 H9B 108.5 ?
C11 C10 O4 123.8(3) yes
C11 C10 C15 121.6(3) ?
O4 C10 C15 114.6(3) yes
C10 C11 C12 118.7(3) ?
C10 C11 H11A 120.6 ?
C12 C11 H11A 120.6 ?
C13 C12 C11 120.9(3) ?
C13 C12 H12A 119.6 ?
C11 C12 H12A 119.6 ?
C12 C13 C14 119.3(3) ?
C12 C13 H13A 120.3 ?
C14 C13 H13A 120.3 ?
C15 C14 C13 121.9(3) yes
C15 C14 H14A 119.0 ?
C13 C14 H14A 119.0 ?
C14 C15 C10 117.6(3) ?
C14 C15 C16 122.2(3) yes
C10 C15 C16 120.3(3) yes
C15 C16 C17 114.7(3) yes
C15 C16 H16A 108.6 ?
C17 C16 H16A 108.6 ?
C15 C16 H16B 108.6 ?
C17 C16 H16B 108.6 ?
H16A C16 H16B 107.6 ?
O5 C17 O6 123.3(3) yes
O5 C17 C16 126.0(3) yes
O6 C17 C16 110.7(3) yes
O6 C18 H18A 109.5 ?
O6 C18 H18B 109.5 ?
H18A C18 H18B 109.5 ?
O6 C18 H18C 109.5 ?
H18A C18 H18C 109.5 ?
H18B C18 H18C 109.5 ?

loop_
_geom_bond_atom_site_label_1
_geom_bond_atom_site_label_2
_geom_bond_distance
_geom_bond_publ_flag
O3 C8 1.333(3) yes
O3 N2 1.414(3) yes
O4 C9 1.410(3) yes
O4 C10 1.386(4) yes
O6 C17 1.332(4) yes
O6 C18 1.440(4) yes
N1 O1 1.218(4) yes
N1 O2 1.224(4) yes
N1 C1 1.474(4) yes
N3 C8 1.293(4) yes
N3 C7 1.376(4) yes
C1 C2 1.371(4) ?
C1 C6 1.375(4) ?
C2 C3 1.376(4) ?
C2 H2B 0.9300 ?
C3 H3B 0.9300 ?
C4 C3 1.380(4) ?
C4 C5 1.393(4) ?
C4 C7 1.463(4) yes
C5 C6 1.375(4) ?
C5 H5A 0.9300 ?
C6 H6A 0.9300 ?
C7 N2 1.302(4) yes
C8 C9 1.487(4) yes
C9 H9A 0.9700 ?
C9 H9B 0.9700 ?
C10 C11 1.382(4) ?
C10 C15 1.399(4) ?
C11 C12 1.388(4) ?
C11 H11A 0.9300 ?
C12 H12A 0.9300 ?
C13 C12 1.373(4) ?
C13 C14 1.380(5) ?
C13 H13A 0.9300 ?
C14 H14A 0.9300 ?
C15 C14 1.378(4) ?
C15 C16 1.504(4) yes
C16 H16A 0.9700 ?
C16 H16B 0.9700 ?
C17 O5 1.191(4) yes
C17 C16 1.509(4) yes
C18 H18A 0.9600 ?
C18 H18B 0.9600 ?
C18 H18C 0.9600 ?

loop_
_geom_hbond_atom_site_label_D
_geom_hbond_atom_site_label_H
_geom_hbond_atom_site_label_A
_geom_hbond_site_symmetry_A
_geom_hbond_distance_DH
_geom_hbond_distance_HA
_geom_hbond_distance_DA
_geom_hbond_angle_DHA
_geom_hbond_publ_flag
C5 H5A N2 3_675 0.93 2.54 3.436(4) 161 yes
C13 H13A Cg3 2_745 0.93 3.02 3.755 137 yes

loop_
_cod_related_entry_id
_cod_related_entry_database
_cod_related_entry_code
1 ChemSpider 21130302
